data_7029941
loop_
_publ_author_name
'Chernyshev, Alexander N.'
'Bokach, Nadezhda A.'
'Gushchin, Pavel V.'
'Haukka, Matti'
'Kukushkin, Vadim Yu'

_publ_section_title
;
 Reactions of platinum(IV)-bound nitriles with isomeric nitroanilines:
 addition vs. substitution.
;
_journal_issue 41
_journal_name_full 'Dalton transactions (Cambridge, England : 2003)'
_journal_page_first 12857
_journal_page_last 12864
_journal_paper_doi 10.1039/c2dt30986f
_journal_volume 41
_journal_year 2012
_chemical_formula_moiety 'C18 H20 Cl3 N6 O4 Pt, H2 O'
_chemical_formula_sum 'C18 H22 Cl3 N6 O5 Pt'
_chemical_formula_weight 703.86
_chemical_name_systematic
;
?
;
_space_group_IT_number 14
_symmetry_cell_setting monoclinic
_symmetry_space_group_name_Hall '-P 2ybc'
_symmetry_space_group_name_H-M 'P 1 21/c 1'
_atom_sites_solution_hydrogens geom
_atom_sites_solution_primary direct
_atom_sites_solution_secondary difmap
_audit_creation_method SHELXL-97
_cell_angle_alpha 90.00
_cell_angle_beta 93.4980(10)
_cell_angle_gamma 90.00
_cell_formula_units_Z 4
_cell_length_a 15.9646(7)
_cell_length_b 11.9025(5)
_cell_length_c 13.2546(6)
_cell_measurement_reflns_used 6746
_cell_measurement_temperature 100(2)
_cell_measurement_theta_max 30.43
_cell_measurement_theta_min 2.30
_cell_volume 2513.93(19)
_computing_cell_refinement 'SAINT (Bruker AXS, 2009)'
_computing_data_collection 'APEX2 (Bruker AXS, 2010)'
_computing_data_reduction 'SAINT (Bruker AXS, 2009)'
_computing_molecular_graphics 'CrystaMaker (CrystalMaker Software ltd., 2011)'
_computing_publication_material 'SHELXL-97 (Sheldrick, 2008)'
_computing_structure_refinement 'SHELXL-97 (Sheldrick, 2008)'
_computing_structure_solution 'SIR97 (Altomare et al., 1997)'
_diffrn_ambient_temperature 100(2)
_diffrn_detector_area_resol_mean 9
_diffrn_measured_fraction_theta_full 0.999
_diffrn_measured_fraction_theta_max 0.999
_diffrn_measurement_device '95mm CCD camera on \k-goniostat'
_diffrn_measurement_device_type 'Nonius KappaCCD'
_diffrn_measurement_method '\f scans and \w scans with \k offset'
_diffrn_radiation_monochromator 'horizontally mounted graphite crystal'
_diffrn_radiation_source 'fine-focus sealed tube'
_diffrn_radiation_type MoK\a
_diffrn_radiation_wavelength 0.71073
_diffrn_reflns_av_R_equivalents 0.0355
_diffrn_reflns_av_sigmaI/netI 0.0369
_diffrn_reflns_limit_h_max 20
_diffrn_reflns_limit_h_min -20
_diffrn_reflns_limit_k_max 15
_diffrn_reflns_limit_k_min -15
_diffrn_reflns_limit_l_max 11
_diffrn_reflns_limit_l_min -17
_diffrn_reflns_number 19613
_diffrn_reflns_theta_full 27.50
_diffrn_reflns_theta_max 27.50
_diffrn_reflns_theta_min 2.68
_exptl_absorpt_coefficient_mu 5.940
_exptl_absorpt_correction_T_max 0.5908
_exptl_absorpt_correction_T_min 0.4229
_exptl_absorpt_correction_type multi-scan
_exptl_absorpt_process_details 'SADABS (Sheldrick, 2008)'
_exptl_crystal_colour yellow
_exptl_crystal_density_diffrn 1.860
_exptl_crystal_density_method 'not measured'
_exptl_crystal_description block
_exptl_crystal_F_000 1364
_exptl_crystal_size_max 0.17
_exptl_crystal_size_mid 0.16
_exptl_crystal_size_min 0.10
_refine_diff_density_max 2.148
_refine_diff_density_min -0.725
_refine_diff_density_rms 0.145
_refine_ls_extinction_method none
_refine_ls_goodness_of_fit_ref 1.067
_refine_ls_hydrogen_treatment constr
_refine_ls_matrix_type full
_refine_ls_number_parameters 315
_refine_ls_number_reflns 5771
_refine_ls_number_restraints 18
_refine_ls_restrained_S_all 1.069
_refine_ls_R_factor_all 0.0428
_refine_ls_R_factor_gt 0.0319
_refine_ls_shift/su_max 0.001
_refine_ls_shift/su_mean 0.000
_refine_ls_structure_factor_coef Fsqd
_refine_ls_weighting_details 'calc w=1/[\s^2^(Fo^2^)+(0.0295P)^2^+9.5552P] where P=(Fo^2^+2Fc^2^)/3'
_refine_ls_weighting_scheme calc
_refine_ls_wR_factor_gt 0.0730
_refine_ls_wR_factor_ref 0.0770
_reflns_number_gt 4885
_reflns_number_total 5771
_reflns_threshold_expression >2sigma(I)
_cod_data_source_file c2dt30986f.txt
_cod_data_source_block 8
_cod_original_sg_symbol_H-M 'P 21/c'
_cod_database_code 7029941

loop_
_symmetry_equiv_pos_as_xyz
'x, y, z'
'-x, y+1/2, -z+1/2'
'-x, -y, -z'
'x, -y-1/2, z-1/2'

loop_
_atom_site_label
_atom_site_type_symbol
_atom_site_fract_x
_atom_site_fract_y
_atom_site_fract_z
_atom_site_U_iso_or_equiv
_atom_site_adp_type
_atom_site_occupancy
_atom_site_symmetry_multiplicity
_atom_site_calc_flag
_atom_site_refinement_flags
_atom_site_disorder_assembly
_atom_site_disorder_group
Pt1 Pt 0.201317(11) 0.033010(15) 0.073475(14) 0.01856(6) Uani 1 1 d . . .
Cl1 Cl 0.21128(8) 0.15944(10) -0.05663(9) 0.0270(3) Uani 1 1 d . . .
Cl2 Cl 0.10345(8) -0.08127(11) -0.03330(10) 0.0274(3) Uani 1 1 d . . .
Cl3 Cl 0.18863(10) -0.08905(11) 0.20730(10) 0.0371(3) Uani 1 1 d . . .
O1 O 0.4854(3) -0.5442(4) 0.1161(4) 0.0430(11) Uani 1 1 d . . .
O2 O 0.4379(3) -0.6821(3) 0.0224(3) 0.0422(11) Uani 1 1 d . . .
O3 O 0.5263(2) 0.3006(3) 0.3473(3) 0.0287(8) Uani 1 1 d . . .
O4 O 0.4298(2) 0.4255(3) 0.3569(3) 0.0388(10) Uani 1 1 d . . .
N1 N 0.3005(3) -0.0463(3) 0.0140(3) 0.0231(9) Uani 1 1 d D . .
H1 H 0.3310 0.0010 -0.0197 0.035 Uiso 1 1 d RD . .
N3 N 0.2768(3) -0.2320(4) 0.0416(3) 0.0291(10) Uani 1 1 d D . .
H3 H 0.2325 -0.2261 0.0771 0.044 Uiso 1 1 d RD . .
N5 N 0.4319(3) -0.5869(4) 0.0570(4) 0.0323(10) Uani 1 1 d . . .
N2 N 0.1037(3) 0.1213(4) 0.1190(3) 0.0244(9) Uani 1 1 d D . .
H2 H 0.0529 0.0945 0.1094 0.037 Uiso 1 1 d RD . .
N4 N 0.1773(2) 0.2812(4) 0.1756(3) 0.0230(9) Uani 1 1 d . . .
N6 N 0.4545(3) 0.3341(4) 0.3288(3) 0.0250(9) Uani 1 1 d . . .
C1 C 0.3184(3) -0.1511(4) -0.0019(4) 0.0218(10) Uani 1 1 d . . .
C2 C 0.3841(3) -0.1793(4) -0.0753(4) 0.0253(11) Uani 1 1 d . . .
H2A H 0.4129 -0.2501 -0.0547 0.030 Uiso 1 1 calc R . .
H2B H 0.4265 -0.1187 -0.0754 0.030 Uiso 1 1 calc R . .
C3 C 0.3415(4) -0.1924(6) -0.1809(4) 0.0389(14) Uani 1 1 d . . .
H3A H 0.2998 -0.2527 -0.1804 0.058 Uiso 1 1 calc R . .
H3B H 0.3837 -0.2109 -0.2289 0.058 Uiso 1 1 calc R . .
H3C H 0.3137 -0.1218 -0.2012 0.058 Uiso 1 1 calc R . .
C4 C 0.2832(3) -0.3498(4) 0.0202(4) 0.0275(11) Uani 1 1 d . . .
C5 C 0.3543(3) -0.4100(4) 0.0517(4) 0.0269(11) Uani 1 1 d . . .
H5 H 0.3998 -0.3752 0.0894 0.032 Uiso 1 1 calc R . .
C6 C 0.3566(3) -0.5226(4) 0.0261(4) 0.0265(11) Uani 1 1 d . . .
C7 C 0.2927(4) -0.5765(5) -0.0259(4) 0.0324(12) Uani 1 1 d . . .
H7 H 0.2972 -0.6539 -0.0426 0.039 Uiso 1 1 calc R . .
C8 C 0.2211(4) -0.5166(5) -0.0540(5) 0.0370(14) Uani 1 1 d . . .
H8 H 0.1748 -0.5533 -0.0883 0.044 Uiso 1 1 calc R . .
C9 C 0.2166(4) -0.4019(5) -0.0322(5) 0.0352(13) Uani 1 1 d . . .
H9 H 0.1680 -0.3601 -0.0532 0.042 Uiso 1 1 calc R . .
C10 C 0.1058(3) 0.2251(4) 0.1495(4) 0.0251(11) Uani 1 1 d . A .
C11 C 0.0265(4) 0.2922(5) 0.1590(6) 0.0485(19) Uani 1 1 d D . .
C12 C 0.0145(7) 0.3675(11) 0.0569(9) 0.057(4) Uani 0.580(14) 1 d PDU A 1
H12A H 0.0648 0.4131 0.0494 0.086 Uiso 0.580(14) 1 calc PR A 1
H12B H -0.0343 0.4169 0.0614 0.086 Uiso 0.580(14) 1 calc PR A 1
H12C H 0.0055 0.3179 -0.0018 0.086 Uiso 0.580(14) 1 calc PR A 1
H11A H 0.0319 0.3428 0.2165 0.068 Uiso 0.58 1 d P A 1
H11B H -0.0219 0.2431 0.1627 0.068 Uiso 0.58 1 d P A 1
C12B C 0.0160(18) 0.287(3) 0.2823(9) 0.119(11) Uani 0.420(14) 1 d PDU A 2
H12D H -0.0027 0.2119 0.3009 0.179 Uiso 0.420(14) 1 calc PR A 2
H12E H -0.0255 0.3428 0.3008 0.179 Uiso 0.420(14) 1 calc PR A 2
H12F H 0.0701 0.3035 0.3182 0.179 Uiso 0.420(14) 1 calc PR A 2
H11C H -0.0221 0.2617 0.1167 0.143 Uiso 0.42 1 d P A 2
H11D H 0.0344 0.3736 0.1370 0.143 Uiso 0.42 1 d P A 2
C13 C 0.2579(3) 0.2349(4) 0.1910(4) 0.0198(10) Uani 1 1 d . . .
C14 C 0.3166(3) 0.3031(4) 0.2442(4) 0.0223(10) Uani 1 1 d . . .
H14 H 0.3022 0.3776 0.2621 0.027 Uiso 1 1 calc R . .
C15 C 0.3947(3) 0.2617(4) 0.2703(4) 0.0212(10) Uani 1 1 d . . .
C16 C 0.4186(3) 0.1533(4) 0.2462(4) 0.0244(11) Uani 1 1 d . . .
H16 H 0.4726 0.1253 0.2669 0.029 Uiso 1 1 calc R . .
C17 C 0.3610(3) 0.0876(4) 0.1910(4) 0.0245(11) Uani 1 1 d . . .
H17 H 0.3762 0.0135 0.1729 0.029 Uiso 1 1 calc R . .
C18 C 0.2811(3) 0.1274(4) 0.1612(4) 0.0198(10) Uani 1 1 d . . .
O5 O -0.1614(3) 0.0048(4) 0.2570(3) 0.0259(10) Uani 0.795(6) 1 d P B 3
H5A H -0.1442 0.0009 0.1988 0.039 Uiso 0.795(6) 1 d PR B 3
H5B H -0.1652 -0.0652 0.2807 0.039 Uiso 0.795(6) 1 d PR B 3
O5B O -0.1205(11) 0.0890(13) 0.2949(12) 0.0259(10) Uani 0.205(6) 1 d P B 4
H5BA H -0.1487 0.0306 0.2904 0.039 Uiso 0.205(6) 1 d PR B 4
H5BB H -0.0796 0.0831 0.2560 0.039 Uiso 0.205(6) 1 d PR B 4

loop_
_atom_site_aniso_label
_atom_site_aniso_U_11
_atom_site_aniso_U_22
_atom_site_aniso_U_33
_atom_site_aniso_U_23
_atom_site_aniso_U_13
_atom_site_aniso_U_12
Pt1 0.02007(10) 0.01307(9) 0.02227(10) -0.00342(8) -0.00073(6) 0.00080(8)
Cl1 0.0346(7) 0.0193(6) 0.0267(6) 0.0017(5) -0.0007(5) -0.0024(5)
Cl2 0.0239(6) 0.0210(6) 0.0368(7) -0.0091(5) -0.0018(5) -0.0040(5)
Cl3 0.0600(10) 0.0227(6) 0.0292(7) 0.0034(6) 0.0070(6) -0.0009(7)
O1 0.036(2) 0.036(2) 0.056(3) -0.003(2) -0.011(2) 0.001(2)
O2 0.044(3) 0.022(2) 0.061(3) -0.006(2) 0.004(2) 0.0096(19)
O3 0.0213(18) 0.030(2) 0.034(2) -0.0054(17) -0.0074(15) 0.0022(16)
O4 0.027(2) 0.029(2) 0.060(3) -0.022(2) -0.0075(19) 0.0023(18)
N1 0.023(2) 0.017(2) 0.029(2) -0.0078(17) -0.0030(17) 0.0030(17)
N3 0.029(2) 0.020(2) 0.038(3) -0.002(2) 0.007(2) 0.0043(19)
N5 0.034(3) 0.024(2) 0.040(3) 0.001(2) 0.005(2) 0.003(2)
N2 0.0131(19) 0.021(2) 0.039(2) -0.0074(19) -0.0003(17) -0.0012(17)
N4 0.015(2) 0.021(2) 0.032(2) -0.0063(18) -0.0018(17) 0.0035(17)
N6 0.025(2) 0.022(2) 0.027(2) -0.0066(18) -0.0012(17) 0.0004(19)
C1 0.023(2) 0.021(2) 0.021(2) -0.005(2) -0.0046(19) 0.001(2)
C2 0.025(3) 0.019(2) 0.032(3) 0.001(2) 0.002(2) 0.002(2)
C3 0.043(4) 0.046(4) 0.028(3) -0.007(3) 0.008(2) -0.005(3)
C4 0.032(3) 0.018(2) 0.033(3) 0.000(2) 0.007(2) 0.000(2)
C5 0.030(3) 0.023(3) 0.028(3) 0.000(2) 0.000(2) -0.001(2)
C6 0.028(3) 0.023(3) 0.029(3) 0.003(2) 0.004(2) 0.001(2)
C7 0.038(3) 0.017(2) 0.042(3) -0.004(2) 0.001(2) 0.000(2)
C8 0.038(3) 0.024(3) 0.048(4) 0.000(3) -0.003(3) -0.004(3)
C9 0.031(3) 0.029(3) 0.046(3) 0.003(3) -0.003(2) 0.001(3)
C10 0.021(2) 0.022(3) 0.032(3) -0.006(2) 0.003(2) 0.002(2)
C11 0.018(3) 0.039(4) 0.089(5) -0.032(4) 0.000(3) 0.006(3)
C12 0.034(6) 0.053(7) 0.084(8) 0.016(6) 0.000(5) 0.009(5)
C12B 0.098(13) 0.130(14) 0.131(14) -0.017(9) 0.014(9) 0.015(9)
C13 0.024(2) 0.016(2) 0.020(2) -0.0016(19) 0.0023(18) 0.004(2)
C14 0.023(2) 0.017(2) 0.026(2) -0.006(2) -0.0002(19) 0.002(2)
C15 0.024(2) 0.019(2) 0.020(2) -0.004(2) -0.0011(19) -0.001(2)
C16 0.024(3) 0.023(3) 0.026(3) -0.004(2) -0.005(2) 0.005(2)
C17 0.024(3) 0.019(2) 0.030(3) -0.006(2) -0.006(2) 0.006(2)
C18 0.024(2) 0.014(2) 0.021(2) -0.0057(18) -0.0026(18) -0.0005(19)
O5 0.038(3) 0.0115(19) 0.028(2) 0.0073(17) -0.0006(19) -0.0081(18)
O5B 0.038(3) 0.0115(19) 0.028(2) 0.0073(17) -0.0006(19) -0.0081(18)

loop_
_atom_type_symbol
_atom_type_description
_atom_type_scat_dispersion_real
_atom_type_scat_dispersion_imag
_atom_type_scat_source
C C 0.0033 0.0016 'International Tables Vol C Tables 4.2.6.8 and 6.1.1.4'
H H 0.0000 0.0000 'International Tables Vol C Tables 4.2.6.8 and 6.1.1.4'
N N 0.0061 0.0033 'International Tables Vol C Tables 4.2.6.8 and 6.1.1.4'
O O 0.0106 0.0060 'International Tables Vol C Tables 4.2.6.8 and 6.1.1.4'
Cl Cl 0.1484 0.1585 'International Tables Vol C Tables 4.2.6.8 and 6.1.1.4'
Pt Pt -1.7033 8.3905 'International Tables Vol C Tables 4.2.6.8 and 6.1.1.4'

loop_
_geom_angle_atom_site_label_1
_geom_angle_atom_site_label_2
_geom_angle_atom_site_label_3
_geom_angle
_geom_angle_publ_flag
N2 Pt1 C18 90.57(18) yes
N2 Pt1 N1 173.98(18) yes
C18 Pt1 N1 90.14(18) ?
N2 Pt1 Cl1 88.47(13) ?
C18 Pt1 Cl1 89.85(14) ?
N1 Pt1 Cl1 85.56(13) ?
N2 Pt1 Cl3 89.56(13) ?
C18 Pt1 Cl3 89.42(14) ?
N1 Pt1 Cl3 96.42(13) ?
Cl1 Pt1 Cl3 177.89(5) yes
N2 Pt1 Cl2 89.13(12) ?
C18 Pt1 Cl2 179.69(15) ?
N1 Pt1 Cl2 90.14(12) ?
Cl1 Pt1 Cl2 90.06(4) yes
Cl3 Pt1 Cl2 90.67(5) ?
C1 N1 Pt1 133.6(4) ?
C1 N1 H1 113.3 ?
Pt1 N1 H1 111.4 ?
C1 N3 C4 125.5(5) ?
C1 N3 H3 128.2 ?
C4 N3 H3 104.8 ?
O2 N5 O1 123.4(5) ?
O2 N5 C6 117.3(5) ?
O1 N5 C6 119.2(5) ?
C10 N2 Pt1 125.9(4) ?
C10 N2 H2 113.5 ?
Pt1 N2 H2 119.8 ?
C10 N4 C13 126.7(4) ?
O3 N6 O4 123.0(4) ?
O3 N6 C15 119.0(4) ?
O4 N6 C15 118.0(4) ?
N1 C1 N3 120.5(5) ?
N1 C1 C2 119.1(5) ?
N3 C1 C2 120.4(4) ?
C1 C2 C3 109.0(4) ?
C1 C2 H2A 109.9 ?
C3 C2 H2A 109.9 ?
C1 C2 H2B 109.9 ?
C3 C2 H2B 109.9 ?
H2A C2 H2B 108.3 ?
C2 C3 H3A 109.5 ?
C2 C3 H3B 109.5 ?
H3A C3 H3B 109.5 ?
C2 C3 H3C 109.5 ?
H3A C3 H3C 109.5 ?
H3B C3 H3C 109.5 ?
C9 C4 C5 120.7(5) ?
C9 C4 N3 118.4(5) ?
C5 C4 N3 120.9(5) ?
C6 C5 C4 117.4(5) ?
C6 C5 H5 121.3 ?
C4 C5 H5 121.3 ?
C7 C6 C5 123.5(5) ?
C7 C6 N5 118.4(5) ?
C5 C6 N5 118.1(5) ?
C6 C7 C8 118.5(5) ?
C6 C7 H7 120.7 ?
C8 C7 H7 120.7 ?
C7 C8 C9 120.0(5) ?
C7 C8 H8 120.0 ?
C9 C8 H8 120.0 ?
C4 C9 C8 119.7(5) ?
C4 C9 H9 120.1 ?
C8 C9 H9 120.1 ?
N2 C10 N4 123.8(5) ?
N2 C10 C11 121.5(5) ?
N4 C10 C11 114.7(5) ?
C10 C11 C12 106.2(6) ?
C10 C11 C12B 101.5(11) ?
C12 C11 C12B 146.1(13) ?
C10 C11 H11A 111.1 ?
C12 C11 H11A 108.2 ?
C12B C11 H11A 42.0 ?
C10 C11 H11B 111.1 ?
C12 C11 H11B 108.6 ?
C12B C11 H11B 78.4 ?
H11A C11 H11B 111.5 ?
C10 C11 H11C 112.8 ?
C12 C11 H11C 71.6 ?
C12B C11 H11C 114.9 ?
H11A C11 H11C 134.1 ?
H11B C11 H11C 38.5 ?
C10 C11 H11D 111.0 ?
C12 C11 H11D 41.3 ?
C12B C11 H11D 109.9 ?
H11A C11 H11D 68.3 ?
H11B C11 H11D 134.2 ?
H11C C11 H11D 106.8 ?
C11 C12 H12A 109.5 ?
C11 C12 H12B 109.5 ?
C11 C12 H12C 109.5 ?
C11 C12 H11D 38.2 ?
H12A C12 H11D 82.5 ?
H12B C12 H11D 94.9 ?
H12C C12 H11D 146.2 ?
C11 C12B H11A 34.9 ?
C11 C12B H12D 109.5 ?
C11 C12B H12E 109.5 ?
H12D C12B H12E 109.5 ?
C11 C12B H12F 109.5 ?
H12D C12B H12F 109.5 ?
H12E C12B H12F 109.5 ?
C18 C13 C14 119.5(4) ?
C18 C13 N4 125.2(4) ?
C14 C13 N4 115.2(4) ?
C15 C14 C13 119.5(4) ?
C15 C14 H14 120.3 ?
C13 C14 H14 120.3 ?
C14 C15 C16 122.4(5) ?
C14 C15 N6 118.4(4) ?
C16 C15 N6 119.1(4) ?
C17 C16 C15 117.7(5) ?
C17 C16 H16 121.2 ?
C15 C16 H16 121.2 ?
C16 C17 C18 121.7(5) ?
C16 C17 H17 119.1 ?
C18 C17 H17 119.1 ?
C17 C18 C13 119.0(4) ?
C17 C18 Pt1 120.6(3) ?
C13 C18 Pt1 120.3(4) ?
H5A O5 H5B 107.8 ?
H5A O5 H5BA 129.0 ?
H5B O5 H5BA 105.0 ?
H5BA O5B H5BB 108.5 ?

loop_
_geom_bond_atom_site_label_1
_geom_bond_atom_site_label_2
_geom_bond_distance
_geom_bond_publ_flag
Pt1 N2 2.003(4) yes
Pt1 C18 2.014(5) yes
Pt1 N1 2.043(4) yes
Pt1 Cl1 2.3015(12) yes
Pt1 Cl3 2.3113(13) yes
Pt1 Cl2 2.4545(12) yes
O1 N5 1.232(6) ?
O2 N5 1.228(6) ?
O3 N6 1.223(5) ?
O4 N6 1.224(6) ?
N1 C1 1.299(6) yes
N1 H1 0.8831 ?
N3 C1 1.323(7) yes
N3 C4 1.435(6) ?
N3 H3 0.8752 ?
N5 C6 1.462(7) ?
N2 C10 1.299(6) yes
N2 H2 0.8739 ?
N4 C10 1.349(6) yes
N4 C13 1.402(6) ?
N6 C15 1.472(6) ?
C1 C2 1.512(7) ?
C2 C3 1.526(7) ?
C2 H2A 0.9900 ?
C2 H2B 0.9900 ?
C3 H3A 0.9800 ?
C3 H3B 0.9800 ?
C3 H3C 0.9800 ?
C4 C9 1.381(8) ?
C4 C5 1.385(7) ?
C5 C6 1.385(7) ?
C5 H5 0.9500 ?
C6 C7 1.358(8) ?
C7 C8 1.379(8) ?
C7 H7 0.9500 ?
C8 C9 1.398(8) ?
C8 H8 0.9500 ?
C9 H9 0.9500 ?
C10 C11 1.510(7) ?
C11 C12 1.626(8) ?
C11 C12B 1.653(9) ?
C11 H11A 0.9703 ?
C11 H11B 0.9730 ?
C11 H11C 0.9971 ?
C11 H11D 1.0217 ?
C12 H12A 0.9800 ?
C12 H12B 0.9800 ?
C12 H12C 0.9800 ?
C12 H11D 1.0921 ?
C12B H11A 1.1360 ?
C12B H12D 0.9800 ?
C12B H12E 0.9800 ?
C12B H12F 0.9800 ?
C13 C18 1.396(6) ?
C13 C14 1.397(7) ?
C14 C15 1.367(7) ?
C14 H14 0.9500 ?
C15 C16 1.388(7) ?
C16 C17 1.382(7) ?
C16 H16 0.9500 ?
C17 C18 1.394(7) ?
C17 H17 0.9500 ?
O5 H5A 0.8352 ?
O5 H5B 0.8944 ?
O5 H5BA 0.5672 ?
O5B H5BA 0.8288 ?
O5B H5BB 0.8594 ?

loop_
_geom_hbond_atom_site_label_D
_geom_hbond_atom_site_label_H
_geom_hbond_atom_site_label_A
_geom_hbond_distance_DH
_geom_hbond_distance_HA
_geom_hbond_distance_DA
_geom_hbond_angle_DHA
_geom_hbond_site_symmetry_A
N1 H1 O4 0.88 2.50 3.345(6) 160.7 4_565
N3 H3 Cl3 0.88 2.51 3.174(5) 133.7 .
N2 H2 Cl2 0.87 2.64 3.463(4) 157.8 3
O5 H5A Cl2 0.84 2.52 3.288(5) 154.3 3
O5 H5A Cl1 0.84 2.85 3.354(5) 121.1 3
O5 H5B N4 0.89 1.93 2.824(6) 176.4 2_545
O5B H5BB Cl2 0.86 2.95 3.496(17) 123.0 3
